data_4065003
loop_
_publ_author_name
'Okazaki, Masaaki'
'Tsuchimoto, Takahiro'
'Nakazawa, Yuki'
'Takano, Masato'
'Ozawa, Fumiyuki'

_publ_section_title
;
 Reactions of Bromoacetylene with Primary Amine on a Butterfly-Type
 Tetrairon Core to Give Isonitrile and Methyne through Oxidation and
 Deprotonation
;
_journal_issue 13
_journal_name_full Organometallics
_journal_page_first 3487
_journal_paper_doi 10.1021/om200493b
_journal_volume 30
_journal_year 2011
_chemical_absolute_configuration unk
_chemical_formula_sum 'C32 H40 F6 Fe4 N P'
_chemical_formula_weight 807.02
_chemical_properties_physical air-sensitive
_space_group_IT_number 19
_symmetry_cell_setting orthorhombic
_symmetry_Int_Tables_number 19
_symmetry_space_group_name_Hall 'P 2ac 2ab'
_symmetry_space_group_name_H-M 'P 21 21 21'
_atom_sites_solution_hydrogens geom
_atom_sites_solution_primary direct
_atom_sites_solution_secondary difmap
_audit_creation_method SHELXL-97
_cell_angle_alpha 90.00
_cell_angle_beta 90.00
_cell_angle_gamma 90.00
_cell_formula_units_Z 4
_cell_length_a 9.2394(18)
_cell_length_b 18.231(3)
_cell_length_c 18.435(4)
_cell_measurement_reflns_used 10881
_cell_measurement_temperature 173(2)
_cell_measurement_theta_max 27.4851
_cell_measurement_theta_min 3.1216
_cell_volume 3105.3(10)
_computing_cell_refinement 'CrystalClear (Rigaku/MSC Inc., 2006)'
_computing_data_collection 'CrystalClear (Rigaku/MSC Inc., 2006)'
_computing_data_reduction 'CrystalClear (Rigaku/MSC Inc., 2006)'
_computing_structure_refinement 'SHELXL-97 (Sheldrick, 1997)'
_computing_structure_solution 'SHELXS-97 (Sheldrick, 1990)'
_diffrn_ambient_temperature 173(2)
_diffrn_detector_area_resol_mean 28.5714
_diffrn_measured_fraction_theta_full 0.995
_diffrn_measured_fraction_theta_max 0.995
_diffrn_measurement_device_type
;
Saturn70 CCD (4x4 bin mode)
;
_diffrn_measurement_method dtprofit.ref
_diffrn_radiation_monochromator graphite
_diffrn_radiation_probe x-ray
_diffrn_radiation_type MoK\a
_diffrn_radiation_wavelength 0.71070
_diffrn_reflns_av_R_equivalents 0.0371
_diffrn_reflns_av_sigmaI/netI 0.0406
_diffrn_reflns_limit_h_max 10
_diffrn_reflns_limit_h_min -11
_diffrn_reflns_limit_k_max 23
_diffrn_reflns_limit_k_min -23
_diffrn_reflns_limit_l_max 23
_diffrn_reflns_limit_l_min -23
_diffrn_reflns_number 25430
_diffrn_reflns_theta_full 27.49
_diffrn_reflns_theta_max 27.49
_diffrn_reflns_theta_min 3.12
_diffrn_source 'fine-focus sealed tube'
_exptl_absorpt_coefficient_mu 1.944
_exptl_absorpt_correction_T_max 0.8600
_exptl_absorpt_correction_T_min 0.4432
_exptl_absorpt_correction_type numerical
_exptl_absorpt_process_details
;
Higashi, T. (1995). Program for Absorption Correction.
Rigaku Coorporation, Tokyo, Japan.
;
_exptl_crystal_colour brown
_exptl_crystal_density_diffrn 1.726
_exptl_crystal_density_method 'not measured'
_exptl_crystal_description chip
_exptl_crystal_F_000 1648
_exptl_crystal_size_max 0.50
_exptl_crystal_size_mid 0.08
_exptl_crystal_size_min 0.08
_refine_diff_density_max 0.966
_refine_diff_density_min -0.367
_refine_diff_density_rms 0.075
_refine_ls_abs_structure_details 'Flack H D (1983), Acta Cryst. A39, 876-881'
_refine_ls_abs_structure_Flack 0.012(18)
_refine_ls_extinction_method none
_refine_ls_goodness_of_fit_ref 1.077
_refine_ls_hydrogen_treatment mixed
_refine_ls_matrix_type full
_refine_ls_number_parameters 447
_refine_ls_number_reflns 7091
_refine_ls_number_restraints 0
_refine_ls_restrained_S_all 1.077
_refine_ls_R_factor_all 0.0435
_refine_ls_R_factor_gt 0.0388
_refine_ls_shift/su_max 0.001
_refine_ls_shift/su_mean 0.000
_refine_ls_structure_factor_coef Fsqd
_refine_ls_weighting_details 'calc w=1/[\s^2^(Fo^2^)+(0.0570P)^2^+0.0000P] where P=(Fo^2^+2Fc^2^)/3'
_refine_ls_weighting_scheme calc
_refine_ls_wR_factor_gt 0.0961
_refine_ls_wR_factor_ref 0.1000
_reflns_number_gt 6531
_reflns_number_total 7091
_reflns_threshold_expression >2sigma(I)
_cod_data_source_file om200493b_si_002.cif
_cod_data_source_block ydkr
_cod_database_code 4065003

loop_
_symmetry_equiv_pos_as_xyz
'x, y, z'
'-x+1/2, -y, z+1/2'
'x+1/2, -y+1/2, -z'
'-x, y+1/2, -z+1/2'

loop_
_atom_site_label
_atom_site_type_symbol
_atom_site_fract_x
_atom_site_fract_y
_atom_site_fract_z
_atom_site_U_iso_or_equiv
_atom_site_adp_type
_atom_site_occupancy
_atom_site_symmetry_multiplicity
_atom_site_calc_flag
_atom_site_refinement_flags
_atom_site_disorder_assembly
_atom_site_disorder_group
Fe1 Fe -0.14413(5) -0.42135(2) -0.53872(3) 0.03025(12) Uani 1 1 d . . .
Fe2 Fe -0.20435(6) -0.60682(3) -0.55014(3) 0.03435(13) Uani 1 1 d . . .
Fe3 Fe -0.15935(5) -0.51107(2) -0.64275(3) 0.02965(12) Uani 1 1 d . . .
Fe4 Fe 0.01859(5) -0.53371(3) -0.53611(3) 0.03211(13) Uani 1 1 d . . .
C1 C 0.0105(4) -0.43279(19) -0.60637(19) 0.0325(7) Uani 1 1 d . . .
C2 C -0.0506(4) -0.59364(19) -0.6125(2) 0.0354(8) Uani 1 1 d . . .
H1 H 0.005(3) -0.6276(17) -0.6407(17) 0.011(7) Uiso 1 1 d . . .
C3 C -0.1710(4) -0.51774(19) -0.4931(2) 0.0347(8) Uani 1 1 d . . .
H2 H -0.191(4) -0.5183(19) -0.4445(19) 0.023(9) Uiso 1 1 d . . .
C4 C -0.2740(4) -0.50567(19) -0.5543(2) 0.0334(7) Uani 1 1 d . . .
H3 H -0.370(5) -0.498(2) -0.553(2) 0.052(13) Uiso 1 1 d . . .
N1 N 0.1054(3) -0.40771(18) -0.64106(18) 0.0385(7) Uani 1 1 d . A .
C5 C 0.2137(4) -0.3570(2) -0.6681(2) 0.0445(9) Uani 1 1 d . . .
C6 C 0.2928(11) -0.3833(5) -0.7329(5) 0.061(3) Uani 0.567(9) 1 d P A 1
H4 H 0.3460 -0.4281 -0.7207 0.091 Uiso 0.567(9) 1 calc PR A 1
H5 H 0.3610 -0.3455 -0.7490 0.091 Uiso 0.567(9) 1 calc PR A 1
H6 H 0.2237 -0.3937 -0.7719 0.091 Uiso 0.567(9) 1 calc PR A 1
C7 C 0.3216(12) -0.3358(6) -0.6089(6) 0.062(3) Uani 0.567(9) 1 d P A 1
H7 H 0.2691 -0.3237 -0.5643 0.094 Uiso 0.567(9) 1 calc PR A 1
H8 H 0.3778 -0.2931 -0.6247 0.094 Uiso 0.567(9) 1 calc PR A 1
H9 H 0.3871 -0.3771 -0.5997 0.094 Uiso 0.567(9) 1 calc PR A 1
C8 C 0.1415(12) -0.2797(5) -0.6932(7) 0.068(3) Uani 0.567(9) 1 d P A 1
H10 H 0.0805 -0.2879 -0.7360 0.102 Uiso 0.567(9) 1 calc PR A 1
H11 H 0.2181 -0.2446 -0.7053 0.102 Uiso 0.567(9) 1 calc PR A 1
H12 H 0.0823 -0.2601 -0.6536 0.102 Uiso 0.567(9) 1 calc PR A 1
C9 C -0.2924(5) -0.3599(2) -0.4760(2) 0.0427(9) Uani 1 1 d . . .
C10 C -0.1524(6) -0.3554(2) -0.4459(2) 0.0571(12) Uani 1 1 d . . .
H13 H -0.1243 -0.3708 -0.3958 0.069 Uiso 1 1 calc R . .
C11 C -0.0604(5) -0.3239(2) -0.4972(4) 0.0641(15) Uani 1 1 d . . .
H14 H 0.0444 -0.3122 -0.4901 0.077 Uiso 1 1 calc R . .
C12 C -0.1439(6) -0.30881(19) -0.5607(3) 0.0509(11) Uani 1 1 d . . .
H15 H -0.1085 -0.2847 -0.6061 0.061 Uiso 1 1 calc R . .
C13 C -0.2861(4) -0.3314(2) -0.5463(2) 0.0410(8) Uani 1 1 d . . .
H16 H -0.3696 -0.3273 -0.5806 0.049 Uiso 1 1 calc R . .
C14 C -0.4268(6) -0.3895(3) -0.4399(3) 0.0699(15) Uani 1 1 d . . .
H17 H -0.4733 -0.3505 -0.4117 0.105 Uiso 1 1 calc R . .
H18 H -0.4004 -0.4300 -0.4074 0.105 Uiso 1 1 calc R . .
H19 H -0.4941 -0.4074 -0.4770 0.105 Uiso 1 1 calc R . .
C15 C -0.3471(8) -0.6623(3) -0.4793(3) 0.0759(19) Uani 1 1 d . . .
C16 C -0.2115(9) -0.6980(4) -0.4816(5) 0.101(3) Uani 1 1 d . . .
H20 H -0.1469 -0.7059 -0.4388 0.121 Uiso 1 1 calc R . .
C17 C -0.1819(7) -0.7192(3) -0.5490(6) 0.098(3) Uani 1 1 d . . .
H21 H -0.0938 -0.7469 -0.5645 0.117 Uiso 1 1 calc R . .
C18 C -0.2999(7) -0.7005(3) -0.5942(3) 0.0658(16) Uani 1 1 d . . .
H22 H -0.3102 -0.7123 -0.6469 0.079 Uiso 1 1 calc R . .
C19 C -0.4003(5) -0.6647(2) -0.5512(3) 0.0462(10) Uani 1 1 d . . .
H23 H -0.4956 -0.6450 -0.5679 0.055 Uiso 1 1 calc R . .
C20 C -0.4196(14) -0.6288(6) -0.4153(5) 0.202(7) Uani 1 1 d . . .
H24 H -0.4759 -0.6664 -0.3898 0.303 Uiso 1 1 calc R . .
H25 H -0.4843 -0.5895 -0.4315 0.303 Uiso 1 1 calc R . .
H26 H -0.3464 -0.6086 -0.3825 0.303 Uiso 1 1 calc R . .
C21 C -0.0918(5) -0.5114(3) -0.7534(2) 0.0484(10) Uani 1 1 d . . .
C22 C -0.1971(5) -0.5668(2) -0.74115(19) 0.0483(11) Uani 1 1 d . . .
H27 H -0.1829 -0.6205 -0.7495 0.058 Uiso 1 1 calc R . .
C23 C -0.3275(5) -0.5330(3) -0.7171(2) 0.0534(11) Uani 1 1 d . . .
H28 H -0.4212 -0.5582 -0.7064 0.064 Uiso 1 1 calc R . .
C24 C -0.3010(5) -0.4571(2) -0.7151(2) 0.0538(12) Uani 1 1 d . . .
H29 H -0.3731 -0.4186 -0.7014 0.065 Uiso 1 1 calc R . .
C25 C -0.1589(6) -0.4441(2) -0.7371(2) 0.0513(11) Uani 1 1 d . . .
H30 H -0.1124 -0.3947 -0.7412 0.062 Uiso 1 1 calc R . .
C26 C 0.0558(8) -0.5277(4) -0.7798(4) 0.095(2) Uani 1 1 d . . .
H31 H 0.0680 -0.5074 -0.8287 0.143 Uiso 1 1 calc R . .
H32 H 0.0703 -0.5809 -0.7812 0.143 Uiso 1 1 calc R . .
H33 H 0.1270 -0.5054 -0.7471 0.143 Uiso 1 1 calc R . .
C27 C 0.1356(5) -0.5296(3) -0.4359(3) 0.0621(13) Uani 1 1 d . . .
C28 C 0.1290(5) -0.6021(3) -0.4639(3) 0.0657(15) Uani 1 1 d . . .
H34 H 0.0863 -0.6453 -0.4383 0.079 Uiso 1 1 calc R . .
C29 C 0.1990(5) -0.6043(3) -0.5318(3) 0.0673(15) Uani 1 1 d . . .
H35 H 0.2154 -0.6489 -0.5624 0.081 Uiso 1 1 calc R . .
C30 C 0.2468(5) -0.5332(3) -0.5468(3) 0.0639(14) Uani 1 1 d . . .
H36 H 0.3023 -0.5175 -0.5907 0.077 Uiso 1 1 calc R . .
C31 C 0.2063(5) -0.4885(3) -0.4894(3) 0.0599(13) Uani 1 1 d . . .
H37 H 0.2274 -0.4348 -0.4860 0.072 Uiso 1 1 calc R . .
C32 C 0.0743(8) -0.5033(5) -0.3672(3) 0.114(3) Uani 1 1 d . . .
H38 H -0.0067 -0.5349 -0.3530 0.171 Uiso 1 1 calc R . .
H39 H 0.0398 -0.4529 -0.3733 0.171 Uiso 1 1 calc R . .
H40 H 0.1489 -0.5047 -0.3295 0.171 Uiso 1 1 calc R . .
P1 P 0.34422(16) 0.29260(7) 0.24943(7) 0.0557(3) Uani 1 1 d . . .
F1 F 0.4025(6) 0.2545(3) 0.3180(2) 0.152(2) Uani 1 1 d . . .
F2 F 0.2981(7) 0.3308(3) 0.1777(3) 0.160(2) Uani 1 1 d . . .
F3 F 0.3524(6) 0.21822(19) 0.2094(3) 0.1259(17) Uani 1 1 d . . .
F4 F 0.3444(5) 0.3697(2) 0.2879(3) 0.1317(18) Uani 1 1 d . . .
F5 F 0.5100(5) 0.3084(2) 0.2288(2) 0.1103(14) Uani 1 1 d . . .
F6 F 0.1846(4) 0.2811(3) 0.2687(4) 0.166(3) Uani 1 1 d . . .
C33 C 0.2426(16) -0.3034(8) -0.6091(8) 0.066(4) Uani 0.433(9) 1 d P A 2
H41 H 0.1570 -0.2725 -0.6018 0.099 Uiso 0.433(9) 1 calc PR A 2
H42 H 0.3252 -0.2725 -0.6225 0.099 Uiso 0.433(9) 1 calc PR A 2
H43 H 0.2646 -0.3298 -0.5642 0.099 Uiso 0.433(9) 1 calc PR A 2
C34 C 0.3568(11) -0.4056(6) -0.6788(7) 0.054(3) Uani 0.433(9) 1 d P A 2
H44 H 0.3896 -0.4238 -0.6315 0.081 Uiso 0.433(9) 1 calc PR A 2
H45 H 0.4330 -0.3755 -0.7007 0.081 Uiso 0.433(9) 1 calc PR A 2
H46 H 0.3351 -0.4472 -0.7106 0.081 Uiso 0.433(9) 1 calc PR A 2
C35 C 0.1614(14) -0.3300(9) -0.7377(8) 0.076(5) Uani 0.433(9) 1 d P A 2
H47 H 0.1492 -0.3713 -0.7712 0.114 Uiso 0.433(9) 1 calc PR A 2
H48 H 0.2315 -0.2952 -0.7579 0.114 Uiso 0.433(9) 1 calc PR A 2
H49 H 0.0682 -0.3053 -0.7309 0.114 Uiso 0.433(9) 1 calc PR A 2

loop_
_atom_site_aniso_label
_atom_site_aniso_U_11
_atom_site_aniso_U_22
_atom_site_aniso_U_33
_atom_site_aniso_U_23
_atom_site_aniso_U_13
_atom_site_aniso_U_12
Fe1 0.0301(2) 0.0245(2) 0.0361(3) -0.0047(2) -0.0021(2) 0.0015(2)
Fe2 0.0343(3) 0.0246(2) 0.0442(3) 0.0039(2) -0.0081(2) -0.0022(2)
Fe3 0.0329(3) 0.0237(2) 0.0323(2) -0.00106(18) -0.0082(2) -0.0004(2)
Fe4 0.0289(2) 0.0281(2) 0.0393(3) 0.0008(2) -0.0085(2) 0.0022(2)
C1 0.0315(18) 0.0296(17) 0.0363(18) -0.0031(15) -0.0015(15) -0.0009(15)
C2 0.039(2) 0.0258(18) 0.041(2) -0.0016(15) -0.0050(16) 0.0030(15)
C3 0.039(2) 0.0295(18) 0.0360(18) -0.0003(15) -0.0059(15) -0.0013(15)
C4 0.0340(18) 0.0251(16) 0.0410(19) -0.0012(15) 0.0000(15) -0.0008(15)
N1 0.0315(16) 0.0399(17) 0.0440(17) -0.0032(14) 0.0007(14) -0.0017(13)
C5 0.035(2) 0.053(3) 0.045(2) 0.0012(18) 0.0077(18) -0.0107(18)
C6 0.064(6) 0.062(5) 0.055(5) 0.000(4) 0.017(4) 0.003(5)
C7 0.054(6) 0.060(6) 0.073(6) 0.011(5) -0.004(5) -0.027(5)
C8 0.064(6) 0.039(5) 0.101(8) 0.026(5) 0.011(6) -0.006(4)
C9 0.050(2) 0.0326(19) 0.046(2) -0.0073(16) 0.0109(18) 0.0078(17)
C10 0.067(3) 0.058(3) 0.047(2) -0.027(2) -0.013(2) 0.017(2)
C11 0.044(2) 0.040(2) 0.108(4) -0.041(3) 0.009(3) -0.002(2)
C12 0.062(3) 0.0201(17) 0.071(3) -0.0046(17) 0.027(3) 0.0004(18)
C13 0.043(2) 0.0301(18) 0.050(2) -0.0011(17) 0.0032(19) 0.0103(16)
C14 0.073(3) 0.068(3) 0.069(3) -0.003(3) 0.033(3) 0.002(3)
C15 0.118(5) 0.062(3) 0.047(3) 0.002(2) 0.007(3) -0.060(4)
C16 0.105(6) 0.068(4) 0.130(6) 0.071(4) -0.063(5) -0.048(4)
C17 0.057(3) 0.032(3) 0.205(9) 0.036(4) 0.011(5) -0.003(2)
C18 0.093(4) 0.037(2) 0.067(3) -0.012(2) 0.016(3) -0.039(3)
C19 0.038(2) 0.036(2) 0.065(3) 0.004(2) -0.005(2) -0.0116(17)
C20 0.304(15) 0.178(9) 0.124(7) -0.090(6) 0.129(8) -0.191(10)
C21 0.058(3) 0.059(3) 0.0275(18) 0.0026(18) -0.0063(17) -0.007(2)
C22 0.080(3) 0.037(2) 0.0279(17) -0.0052(15) -0.019(2) -0.003(2)
C23 0.047(3) 0.066(3) 0.046(2) 0.000(2) -0.025(2) -0.013(2)
C24 0.059(3) 0.053(3) 0.049(2) -0.001(2) -0.032(2) 0.017(2)
C25 0.067(3) 0.050(2) 0.037(2) 0.0104(18) -0.024(2) -0.010(2)
C26 0.106(5) 0.116(6) 0.064(4) -0.014(4) -0.004(3) -0.019(5)
C27 0.051(3) 0.083(4) 0.053(3) 0.018(2) -0.022(2) 0.000(3)
C28 0.050(3) 0.052(3) 0.095(4) 0.035(3) -0.031(3) -0.004(2)
C29 0.047(3) 0.069(3) 0.086(4) -0.010(3) -0.027(3) 0.028(2)
C30 0.031(2) 0.089(4) 0.072(3) 0.017(3) -0.003(2) 0.016(2)
C31 0.038(2) 0.056(3) 0.085(3) 0.014(3) -0.031(2) -0.009(2)
C32 0.119(6) 0.184(8) 0.039(3) -0.012(4) -0.025(3) 0.048(6)
P1 0.0638(8) 0.0524(7) 0.0510(6) -0.0186(5) -0.0004(6) -0.0084(6)
F1 0.176(5) 0.204(5) 0.075(3) 0.051(3) -0.040(3) -0.074(4)
F2 0.235(7) 0.100(3) 0.146(4) 0.024(3) -0.076(5) 0.011(4)
F3 0.191(5) 0.068(2) 0.118(3) -0.045(2) -0.052(4) 0.018(3)
F4 0.099(3) 0.111(3) 0.185(4) -0.102(3) 0.016(3) -0.017(3)
F5 0.094(3) 0.102(3) 0.135(4) -0.002(3) 0.054(3) -0.004(2)
F6 0.057(2) 0.156(4) 0.284(7) -0.058(5) 0.029(3) -0.034(3)
C33 0.050(8) 0.066(9) 0.082(9) -0.032(7) 0.003(7) -0.025(7)
C34 0.033(5) 0.066(7) 0.063(7) -0.009(5) 0.010(5) -0.009(5)
C35 0.052(7) 0.091(11) 0.085(9) 0.042(8) -0.008(7) -0.036(8)

loop_
_atom_type_symbol
_atom_type_description
_atom_type_scat_dispersion_real
_atom_type_scat_dispersion_imag
_atom_type_scat_source
C C 0.0033 0.0016 'International Tables Vol C Tables 4.2.6.8 and 6.1.1.4'
H H 0.0000 0.0000 'International Tables Vol C Tables 4.2.6.8 and 6.1.1.4'
F F 0.0171 0.0103 'International Tables Vol C Tables 4.2.6.8 and 6.1.1.4'
Fe Fe 0.3463 0.8444 'International Tables Vol C Tables 4.2.6.8 and 6.1.1.4'
N N 0.0061 0.0033 'International Tables Vol C Tables 4.2.6.8 and 6.1.1.4'
P P 0.1023 0.0942 'International Tables Vol C Tables 4.2.6.8 and 6.1.1.4'

loop_
_geom_angle_atom_site_label_1
_geom_angle_atom_site_label_2
_geom_angle_atom_site_label_3
_geom_angle
C1 Fe1 C3 106.08(16)
C1 Fe1 C4 105.98(15)
C3 Fe1 C4 44.57(15)
C1 Fe1 C11 93.18(18)
C3 Fe1 C11 130.7(2)
C4 Fe1 C11 160.83(18)
C1 Fe1 C12 88.84(16)
C3 Fe1 C12 163.92(17)
C4 Fe1 C12 137.54(19)
C11 Fe1 C12 40.0(2)
C1 Fe1 C10 128.64(19)
C3 Fe1 C10 99.18(18)
C4 Fe1 C10 123.04(19)
C11 Fe1 C10 39.0(2)
C12 Fe1 C10 66.07(19)
C1 Fe1 C13 120.54(16)
C3 Fe1 C13 130.31(16)
C4 Fe1 C13 102.64(15)
C11 Fe1 C13 65.89(19)
C12 Fe1 C13 39.04(17)
C10 Fe1 C13 65.41(17)
C1 Fe1 C9 154.27(15)
C3 Fe1 C9 99.07(16)
C4 Fe1 C9 95.65(16)
C11 Fe1 C9 65.66(18)
C12 Fe1 C9 65.61(16)
C10 Fe1 C9 39.16(18)
C13 Fe1 C9 38.73(15)
C1 Fe1 Fe3 58.28(11)
C3 Fe1 Fe3 74.86(11)
C4 Fe1 Fe3 49.47(11)
C11 Fe1 Fe3 148.47(17)
C12 Fe1 Fe3 119.24(14)
C10 Fe1 Fe3 172.49(16)
C13 Fe1 Fe3 114.80(12)
C9 Fe1 Fe3 136.29(12)
C1 Fe1 Fe4 58.76(11)
C3 Fe1 Fe4 49.12(11)
C4 Fe1 Fe4 74.58(11)
C11 Fe1 Fe4 117.43(15)
C12 Fe1 Fe4 142.54(13)
C10 Fe1 Fe4 118.00(13)
C13 Fe1 Fe4 176.37(12)
C9 Fe1 Fe4 143.13(12)
Fe3 Fe1 Fe4 61.65(2)
C2 Fe2 C4 96.11(16)
C2 Fe2 C3 96.07(16)
C4 Fe2 C3 44.82(15)
C2 Fe2 C17 93.3(2)
C4 Fe2 C17 166.4(2)
C3 Fe2 C17 143.4(3)
C2 Fe2 C18 100.95(19)
C4 Fe2 C18 128.2(2)
C3 Fe2 C18 162.5(2)
C17 Fe2 C18 39.8(3)
C2 Fe2 C16 120.4(3)
C4 Fe2 C16 139.8(3)
C3 Fe2 C16 109.8(3)
C17 Fe2 C16 37.4(3)
C18 Fe2 C16 64.6(2)
C2 Fe2 C19 136.51(18)
C4 Fe2 C19 100.97(16)
C3 Fe2 C19 123.94(17)
C17 Fe2 C19 65.5(2)
C18 Fe2 C19 38.64(19)
C16 Fe2 C19 65.0(2)
C2 Fe2 C15 158.2(2)
C4 Fe2 C15 105.7(2)
C3 Fe2 C15 99.39(18)
C17 Fe2 C15 65.2(3)
C18 Fe2 C15 65.46(19)
C16 Fe2 C15 39.3(3)
C19 Fe2 C15 39.3(2)
C2 Fe2 Fe4 49.56(12)
C4 Fe2 Fe4 76.66(11)
C3 Fe2 Fe4 50.55(11)
C17 Fe2 Fe4 116.90(18)
C18 Fe2 Fe4 146.72(17)
C16 Fe2 Fe4 113.13(18)
C19 Fe2 Fe4 173.92(13)
C15 Fe2 Fe4 135.63(15)
C2 Fe2 Fe3 49.38(11)
C4 Fe2 Fe3 50.47(11)
C3 Fe2 Fe3 76.09(11)
C17 Fe2 Fe3 133.7(3)
C18 Fe2 Fe3 112.31(15)
C16 Fe2 Fe3 169.4(3)
C19 Fe2 Fe3 119.55(12)
C15 Fe2 Fe3 150.2(2)
Fe4 Fe2 Fe3 63.35(2)
C2 Fe3 C4 94.71(17)
C2 Fe3 C22 87.61(17)
C4 Fe3 C22 130.95(17)
C2 Fe3 C23 115.54(18)
C4 Fe3 C23 98.81(18)
C22 Fe3 C23 39.46(19)
C2 Fe3 C24 152.29(17)
C4 Fe3 C24 99.69(18)
C22 Fe3 C24 65.09(17)
C23 Fe3 C24 38.94(17)
C2 Fe3 C25 134.16(19)
C4 Fe3 C25 131.11(18)
C22 Fe3 C25 64.70(16)
C23 Fe3 C25 65.09(18)
C24 Fe3 C25 38.42(19)
C2 Fe3 C21 97.14(18)
C4 Fe3 C21 163.79(17)
C22 Fe3 C21 39.12(17)
C23 Fe3 C21 66.03(18)
C24 Fe3 C21 65.09(19)
C25 Fe3 C21 38.59(18)
C2 Fe3 C1 92.69(15)
C4 Fe3 C1 95.66(14)
C22 Fe3 C1 133.24(17)
C23 Fe3 C1 146.81(16)
C24 Fe3 C1 109.16(16)
C25 Fe3 C1 82.92(15)
C21 Fe3 C1 94.80(15)
C2 Fe3 Fe2 47.62(12)
C4 Fe3 Fe2 50.72(11)
C22 Fe3 Fe2 103.06(12)
C23 Fe3 Fe2 100.97(13)
C24 Fe3 Fe2 131.28(15)
C25 Fe3 Fe2 165.79(12)
C21 Fe3 Fe2 134.94(13)
C1 Fe3 Fe2 111.27(9)
C2 Fe3 Fe1 105.17(12)
C4 Fe3 Fe1 50.30(11)
C22 Fe3 Fe1 167.18(12)
C23 Fe3 Fe1 131.10(14)
C24 Fe3 Fe1 102.24(12)
C25 Fe3 Fe1 104.44(12)
C21 Fe3 Fe1 135.38(13)
C1 Fe3 Fe1 46.84(9)
Fe2 Fe3 Fe1 86.70(3)
C2 Fe3 Fe4 46.73(11)
C4 Fe3 Fe4 73.63(11)
C22 Fe3 Fe4 132.83(13)
C23 Fe3 Fe4 158.13(13)
C24 Fe3 Fe4 160.87(12)
C25 Fe3 Fe4 135.24(13)
C21 Fe3 Fe4 122.58(13)
C1 Fe3 Fe4 55.04(9)
Fe2 Fe3 Fe4 58.15(2)
Fe1 Fe3 Fe4 59.50(2)
C2 Fe4 C3 94.92(16)
C2 Fe4 C28 107.1(2)
C3 Fe4 C28 105.6(2)
C2 Fe4 C31 144.0(2)
C3 Fe4 C31 121.1(2)
C28 Fe4 C31 64.59(18)
C2 Fe4 C29 86.72(19)
C3 Fe4 C29 142.0(2)
C28 Fe4 C29 39.2(2)
C31 Fe4 C29 64.7(2)
C2 Fe4 C30 105.6(2)
C3 Fe4 C30 159.1(2)
C28 Fe4 C30 64.9(2)
C31 Fe4 C30 38.4(2)
C29 Fe4 C30 38.6(2)
C2 Fe4 C27 146.29(18)
C3 Fe4 C27 95.59(18)
C28 Fe4 C27 39.2(2)
C31 Fe4 C27 38.52(19)
C29 Fe4 C27 65.8(2)
C30 Fe4 C27 65.0(2)
C2 Fe4 C1 91.85(14)
C3 Fe4 C1 94.72(14)
C28 Fe4 C1 150.50(17)
C31 Fe4 C1 86.71(16)
C29 Fe4 C1 123.2(2)
C30 Fe4 C1 88.62(17)
C27 Fe4 C1 119.00(17)
C2 Fe4 Fe2 47.82(12)
C3 Fe4 Fe2 51.07(11)
C28 Fe4 Fe2 98.75(14)
C31 Fe4 Fe2 160.50(14)
C29 Fe4 Fe2 109.54(16)
C30 Fe4 Fe2 145.50(16)
C27 Fe4 Fe2 122.04(15)
C1 Fe4 Fe2 110.69(9)
C2 Fe4 Fe1 104.56(11)
C3 Fe4 Fe1 49.78(10)
C28 Fe4 Fe1 141.43(18)
C31 Fe4 Fe1 100.33(14)
C29 Fe4 Fe1 163.93(16)
C30 Fe4 Fe1 125.69(15)
C27 Fe4 Fe1 106.68(15)
C1 Fe4 Fe1 46.42(9)
Fe2 Fe4 Fe1 86.53(3)
C2 Fe4 Fe3 46.74(11)
C3 Fe4 Fe3 73.42(11)
C28 Fe4 Fe3 152.43(15)
C31 Fe4 Fe3 140.31(13)
C29 Fe4 Fe3 128.81(16)
C30 Fe4 Fe3 124.01(15)
C27 Fe4 Fe3 165.33(15)
C1 Fe4 Fe3 54.07(9)
Fe2 Fe4 Fe3 58.51(2)
Fe1 Fe4 Fe3 58.854(19)
N1 C1 Fe1 150.5(3)
N1 C1 Fe3 127.6(3)
Fe1 C1 Fe3 74.88(13)
N1 C1 Fe4 127.2(3)
Fe1 C1 Fe4 74.83(13)
Fe3 C1 Fe4 70.89(11)
Fe2 C2 Fe4 82.62(16)
Fe2 C2 Fe3 83.00(16)
Fe4 C2 Fe3 86.53(15)
C4 C3 Fe4 106.7(3)
C4 C3 Fe2 67.41(19)
Fe4 C3 Fe2 78.38(14)
C4 C3 Fe1 67.95(19)
Fe4 C3 Fe1 81.10(15)
Fe2 C3 Fe1 122.1(2)
C3 C4 Fe3 106.2(2)
C3 C4 Fe2 67.8(2)
Fe3 C4 Fe2 78.81(14)
C3 C4 Fe1 67.48(19)
Fe3 C4 Fe1 80.23(14)
Fe2 C4 Fe1 122.00(19)
C1 N1 C5 161.4(4)
N1 C5 C35 106.8(5)
N1 C5 C6 114.2(5)
C35 C5 C6 64.1(8)
N1 C5 C33 106.9(6)
C35 C5 C33 118.8(10)
C6 C5 C33 135.7(7)
N1 C5 C7 111.4(5)
C35 C5 C7 139.5(7)
C6 C5 C7 109.6(7)
C33 C5 C7 36.3(6)
N1 C5 C34 104.9(5)
C35 C5 C34 110.6(8)
C6 C5 C34 46.8(5)
C33 C5 C34 107.8(8)
C7 C5 C34 71.9(6)
N1 C5 C8 111.5(5)
C35 C5 C8 47.2(7)
C6 C5 C8 104.7(6)
C33 C5 C8 73.3(8)
C7 C5 C8 104.7(6)
C34 C5 C8 141.5(6)
C13 C9 C10 107.7(4)
C13 C9 C14 125.2(4)
C10 C9 C14 127.1(4)
C13 C9 Fe1 70.3(2)
C10 C9 Fe1 69.6(2)
C14 C9 Fe1 125.8(3)
C11 C10 C9 108.5(4)
C11 C10 Fe1 70.2(2)
C9 C10 Fe1 71.3(2)
C10 C11 C12 107.8(4)
C10 C11 Fe1 70.8(2)
C12 C11 Fe1 70.3(2)
C13 C12 C11 107.1(4)
C13 C12 Fe1 71.0(2)
C11 C12 Fe1 69.7(2)
C9 C13 C12 108.9(4)
C9 C13 Fe1 71.0(2)
C12 C13 Fe1 70.0(2)
C16 C15 C19 105.5(6)
C16 C15 C20 127.7(9)
C19 C15 C20 126.8(9)
C16 C15 Fe2 69.4(3)
C19 C15 Fe2 69.7(2)
C20 C15 Fe2 125.1(4)
C17 C16 C15 110.1(6)
C17 C16 Fe2 70.1(3)
C15 C16 Fe2 71.3(3)
C16 C17 C18 108.8(6)
C16 C17 Fe2 72.5(4)
C18 C17 Fe2 71.1(3)
C19 C18 C17 107.1(5)
C19 C18 Fe2 71.0(2)
C17 C18 Fe2 69.0(3)
C18 C19 C15 108.5(5)
C18 C19 Fe2 70.4(2)
C15 C19 Fe2 71.1(3)
C25 C21 C22 106.5(4)
C25 C21 C26 130.7(5)
C22 C21 C26 122.8(5)
C25 C21 Fe3 70.4(2)
C22 C21 Fe3 69.5(2)
C26 C21 Fe3 125.8(4)
C21 C22 C23 108.8(4)
C21 C22 Fe3 71.4(2)
C23 C22 Fe3 70.3(2)
C24 C23 C22 106.6(4)
C24 C23 Fe3 70.6(2)
C22 C23 Fe3 70.2(2)
C25 C24 C23 108.9(4)
C25 C24 Fe3 71.4(2)
C23 C24 Fe3 70.5(2)
C24 C25 C21 109.2(4)
C24 C25 Fe3 70.2(2)
C21 C25 Fe3 71.0(2)
C31 C27 C28 105.2(5)
C31 C27 C32 127.8(6)
C28 C27 C32 127.0(6)
C31 C27 Fe4 69.3(3)
C28 C27 Fe4 68.4(3)
C32 C27 Fe4 124.1(4)
C29 C28 C27 109.3(5)
C29 C28 Fe4 71.1(3)
C27 C28 Fe4 72.4(2)
C30 C29 C28 107.1(5)
C30 C29 Fe4 71.0(3)
C28 C29 Fe4 69.7(3)
C31 C30 C29 108.0(5)
C31 C30 Fe4 70.3(3)
C29 C30 Fe4 70.3(3)
C30 C31 C27 110.4(4)
C30 C31 Fe4 71.3(3)
C27 C31 Fe4 72.2(3)
F6 P1 F1 94.8(4)
F6 P1 F3 92.1(3)
F1 P1 F3 88.8(3)
F6 P1 F2 89.7(4)
F1 P1 F2 175.3(4)
F3 P1 F2 90.0(3)
F6 P1 F4 91.1(3)
F1 P1 F4 91.9(3)
F3 P1 F4 176.6(3)
F2 P1 F4 89.0(3)
F6 P1 F5 177.5(3)
F1 P1 F5 86.6(3)
F3 P1 F5 89.9(3)
F2 P1 F5 88.9(3)
F4 P1 F5 86.8(2)

loop_
_geom_bond_atom_site_label_1
_geom_bond_atom_site_label_2
_geom_bond_distance
Fe1 C1 1.908(4)
Fe1 C3 1.964(4)
Fe1 C4 1.971(4)
Fe1 C11 2.084(4)
Fe1 C12 2.091(4)
Fe1 C10 2.092(4)
Fe1 C13 2.104(4)
Fe1 C9 2.114(4)
Fe1 Fe3 2.5245(7)
Fe1 Fe4 2.5415(8)
Fe2 C2 1.843(4)
Fe2 C4 1.954(4)
Fe2 C3 1.959(4)
Fe2 C17 2.060(5)
Fe2 C18 2.087(4)
Fe2 C16 2.089(5)
Fe2 C19 2.095(4)
Fe2 C15 2.114(5)
Fe2 Fe4 2.4670(8)
Fe2 Fe3 2.4767(8)
Fe3 C2 1.894(4)
Fe3 C4 1.947(4)
Fe3 C22 2.108(4)
Fe3 C23 2.109(4)
Fe3 C24 2.111(4)
Fe3 C25 2.126(4)
Fe3 C21 2.134(4)
Fe3 C1 2.224(4)
Fe3 Fe4 2.5958(8)
Fe4 C2 1.893(4)
Fe4 C3 1.945(4)
Fe4 C28 2.090(4)
Fe4 C31 2.104(4)
Fe4 C29 2.108(4)
Fe4 C30 2.117(4)
Fe4 C27 2.142(4)
Fe4 C1 2.251(4)
C1 N1 1.178(5)
C3 C4 1.492(5)
N1 C5 1.451(5)
C5 C35 1.457(13)
C5 C6 1.480(9)
C5 C33 1.486(12)
C5 C7 1.528(10)
C5 C34 1.604(11)
C5 C8 1.625(9)
C9 C13 1.399(6)
C9 C10 1.410(6)
C9 C14 1.509(6)
C10 C11 1.394(7)
C11 C12 1.429(8)
C12 C13 1.402(6)
C15 C16 1.412(10)
C15 C19 1.414(7)
C15 C20 1.488(10)
C16 C17 1.331(10)
C17 C18 1.413(9)
C18 C19 1.384(7)
C21 C25 1.407(7)
C21 C22 1.420(6)
C21 C26 1.478(8)
C22 C23 1.424(7)
C23 C24 1.407(6)
C24 C25 1.394(7)
C27 C31 1.401(7)
C27 C28 1.420(8)
C27 C32 1.467(8)
C28 C29 1.409(8)
C29 C30 1.398(7)
C30 C31 1.387(7)
P1 F6 1.532(4)
P1 F1 1.539(4)
P1 F3 1.545(3)
P1 F2 1.553(5)
P1 F4 1.574(3)
P1 F5 1.604(4)
